data_4027144
loop_
_publ_author_name
'Nicolas Masurier'
'Roberta Aruta'
'Vincent Gaumet'
'S\'everine Denoyelle'
'Emmanuel Moreau'
'Vincent Lisowski'
'Jean Martinez'
'Ludovic T. Maillard'

_publ_contact_author_address
;
Institut des biomol\'ecules Max Mousseron
UMR 5247, CNRS, Universit\'es Montpellier I et II
UFR des Sciences Pharmaceutiques et Biologiques
15 Avenue Charles Flahault
34093 Montpellier Cedex 5
France
;
_publ_contact_author_email nicolas.masurier@univ-montp1.fr
_publ_contact_author_name 'Nicolas Masurier'
_publ_section_title
;
 Selective C-Acylation of 2-Aminoimidazo[1,2-a]pyridine: Application to
 the Synthesis of Imidazopyridine-Fused [1,3]Diazepinones
;
_journal_name_full 'Journal of Organic Chemistry'
_journal_page_first 3679
_journal_page_last 3685
_journal_paper_doi 10.1021/jo300364d
_journal_volume 77
_journal_year 2012
_chemical_absolute_configuration syn
_chemical_formula_iupac 'C23 H19 N5 O3, 0.5(C H2 Cl2)'
_chemical_formula_moiety 'C23 H19 N5 O3, 0.5(C H2 Cl2)'
_chemical_formula_sum 'C23.5 H20 Cl N5 O3'
_chemical_formula_weight 455.90
_chemical_melting_point 416.3
_chemical_name_common
; 
(2R,4S)-4-benzyl-2-(4-nitrophenyl)-1,2,3,4-tetrahydro
-5H-pyrido[1',2':1,2]imidazo[4,5-d][1,3]diazepin-5-one
;
_chemical_name_systematic
; 
(2R,4S)-4-benzyl-2-(4-nitrophenyl)-1,2,3,4-tetrahydro
-5H-pyrido[1',2':1,2]imidazo[4,5-d][1,3]diazepin-5-one
;
_space_group_IT_number 18
_symmetry_cell_setting orthorhombic
_symmetry_Int_Tables_number 18
_symmetry_space_group_name_Hall 'P 2 2ab'
_symmetry_space_group_name_H-M 'P 21 21 2'
_atom_sites_solution_hydrogens geom
_atom_sites_solution_primary direct
_atom_sites_solution_secondary difmap
_audit_creation_method SHELXL-97
_cell_angle_alpha 90.00
_cell_angle_beta 90.00
_cell_angle_gamma 90.00
_cell_formula_units_Z 4
_cell_length_a 22.038(2)
_cell_length_b 7.2524(6)
_cell_length_c 13.9045(13)
_cell_measurement_reflns_used 1138
_cell_measurement_temperature 293(2)
_cell_measurement_theta_max 18.89
_cell_measurement_theta_min 3.07
_cell_volume 2222.3(3)
_computing_cell_refinement 'Bruker SAINT'
_computing_data_collection 'Bruker APEX2'
_computing_data_reduction 'Bruker SAINT'
_computing_molecular_graphics 'ORTEP-3 (Farrugia, 1997)'
_computing_publication_material 'Bruker SHELXTL'
_computing_structure_refinement 'SHELXL-97 (Sheldrick, 1997)'
_computing_structure_solution 'SHELXS-97 (Sheldrick, 1990)'
_diffrn_ambient_temperature 293(2)
_diffrn_measured_fraction_theta_full 0.993
_diffrn_measured_fraction_theta_max 0.993
_diffrn_measurement_device_type 'Bruker APEX-II CCD'
_diffrn_measurement_method '\f and \w scans'
_diffrn_radiation_monochromator graphite
_diffrn_radiation_source 'fine-focus sealed tube'
_diffrn_radiation_type MoK\a
_diffrn_radiation_wavelength 0.71073
_diffrn_reflns_av_R_equivalents 0.0415
_diffrn_reflns_av_sigmaI/netI 0.0572
_diffrn_reflns_limit_h_max 21
_diffrn_reflns_limit_h_min -21
_diffrn_reflns_limit_k_max 6
_diffrn_reflns_limit_k_min -6
_diffrn_reflns_limit_l_max 10
_diffrn_reflns_limit_l_min -13
_diffrn_reflns_number 5482
_diffrn_reflns_theta_full 19.98
_diffrn_reflns_theta_max 19.98
_diffrn_reflns_theta_min 2.36
_diffrn_standards_number 0
_exptl_absorpt_coefficient_mu 0.210
_exptl_absorpt_correction_T_max 1.000
_exptl_absorpt_correction_T_min 0.839
_exptl_absorpt_correction_type multi-scan
_exptl_absorpt_process_details 'SADABS (Bruker, 2008)'
_exptl_crystal_colour colorless
_exptl_crystal_density_diffrn 1.362
_exptl_crystal_description needle
_exptl_crystal_F_000 948
_exptl_crystal_size_max 0.90
_exptl_crystal_size_mid 0.10
_exptl_crystal_size_min 0.06
_platon_squeeze_details
;
The unit cell contains two methylene chlorine molecules 
which have been treated as a diffuse contribution to the 
overall scattering without specific atom positions 
by SQUEEZE/PLATON. 
;
_refine_diff_density_max 0.404
_refine_diff_density_min -0.353
_refine_diff_density_rms 0.113
_refine_ls_abs_structure_details 'Flack H D (1983), Acta Cryst. A39, 876-881'
_refine_ls_abs_structure_Flack 0(6)
_refine_ls_extinction_method none
_refine_ls_goodness_of_fit_ref 1.089
_refine_ls_hydrogen_treatment mixed
_refine_ls_matrix_type full
_refine_ls_number_parameters 286
_refine_ls_number_reflns 2035
_refine_ls_number_restraints 3
_refine_ls_restrained_S_all 1.089
_refine_ls_R_factor_all 0.1013
_refine_ls_R_factor_gt 0.0842
_refine_ls_shift/su_max 0.001
_refine_ls_shift/su_mean 0.000
_refine_ls_structure_factor_coef Fsqd
_refine_ls_weighting_details 'calc w=1/[\s^2^(Fo^2^)+(0.1909P)^2^+0.0000P] where P=(Fo^2^+2Fc^2^)/3'
_refine_ls_weighting_scheme calc
_refine_ls_wR_factor_gt 0.2394
_refine_ls_wR_factor_ref 0.2567
_reflns_number_gt 1586
_reflns_number_total 2035
_reflns_threshold_expression >2sigma(I)
_cod_data_source_file jo300364d_si_001.cif
_cod_data_source_block C23#RS
_cod_original_cell_volume 2222.4(4)
_cod_original_formula_sum 'C23.5 H20 Cl1 N5 O3'
_cod_database_code 4027144

loop_
_symmetry_equiv_pos_as_xyz
'x, y, z'
'-x, -y, z'
'-x+1/2, y+1/2, -z'
'x+1/2, -y+1/2, -z'

loop_
_atom_site_label
_atom_site_type_symbol
_atom_site_fract_x
_atom_site_fract_y
_atom_site_fract_z
_atom_site_U_iso_or_equiv
_atom_site_adp_type
_atom_site_occupancy
_atom_site_symmetry_multiplicity
_atom_site_calc_flag
_atom_site_refinement_flags
N1 N 0.6618(4) 0.6587(10) 0.9729(5) 0.068(2) Uani 1 1 d D
H1 H 0.635(3) 0.748(8) 0.963(5) 0.082 Uiso 1 1 d D
C2 C 0.6915(4) 0.6156(10) 0.8815(6) 0.052(2) Uani 1 1 d D
H2 H 0.7244 0.7056 0.8743 0.062 Uiso 1 1 calc R
N3 N 0.7196(3) 0.4379(9) 0.8774(5) 0.0523(19) Uani 1 1 d D
H3 H 0.7573(15) 0.434(13) 0.899(5) 0.063 Uiso 1 1 d D
C4 C 0.6799(4) 0.2743(10) 0.8795(5) 0.044(2) Uani 1 1 d D
H4 H 0.6410 0.3091 0.8508 0.052 Uiso 1 1 calc R
C5 C 0.6676(4) 0.2113(13) 0.9832(6) 0.050(2) Uani 1 1 d .
C6 C 0.6529(3) 0.3492(12) 1.0511(6) 0.051(2) Uani 1 1 d .
N7 N 0.6327(3) 0.3085(11) 1.1466(5) 0.057(2) Uani 1 1 d .
C8 C 0.6245(4) 0.1442(14) 1.1943(7) 0.070(3) Uani 1 1 d .
H8 H 0.6370 0.0339 1.1664 0.084 Uiso 1 1 calc R
C9 C 0.5994(5) 0.1446(17) 1.2775(8) 0.090(4) Uani 1 1 d .
H9 H 0.5918 0.0350 1.3101 0.108 Uiso 1 1 calc R
C10 C 0.5824(5) 0.330(2) 1.3214(9) 0.109(5) Uani 1 1 d .
H10 H 0.5677 0.3302 1.3841 0.130 Uiso 1 1 calc R
C11 C 0.5868(5) 0.481(2) 1.2789(8) 0.089(4) Uani 1 1 d .
H11 H 0.5726 0.5903 1.3060 0.107 Uiso 1 1 calc R
C12 C 0.6156(4) 0.4769(17) 1.1840(7) 0.062(3) Uani 1 1 d .
N13 N 0.6250(4) 0.6173(11) 1.1273(6) 0.065(2) Uani 1 1 d .
C14 C 0.6474(4) 0.5448(12) 1.0436(7) 0.055(2) Uani 1 1 d D
C15 C 0.6497(4) 0.6465(10) 0.7979(6) 0.049(2) Uani 1 1 d .
C16 C 0.6733(4) 0.6479(11) 0.7050(7) 0.057(2) Uani 1 1 d .
H16 H 0.7147 0.6294 0.6966 0.068 Uiso 1 1 calc R
C17 C 0.6384(5) 0.6751(12) 0.6270(7) 0.062(2) Uani 1 1 d .
H17 H 0.6551 0.6765 0.5656 0.074 Uiso 1 1 calc R
C18 C 0.5766(5) 0.7011(13) 0.6408(8) 0.065(3) Uani 1 1 d .
C19 C 0.5505(5) 0.6983(17) 0.7285(8) 0.080(3) Uani 1 1 d .
H19 H 0.5089 0.7123 0.7369 0.095 Uiso 1 1 calc R
C20 C 0.5902(5) 0.6728(13) 0.8063(7) 0.067(3) Uani 1 1 d .
H20 H 0.5738 0.6743 0.8679 0.081 Uiso 1 1 calc R
N21 N 0.5412(5) 0.7304(15) 0.5560(8) 0.101(3) Uani 1 1 d .
O22 O 0.4862(5) 0.749(2) 0.5685(7) 0.189(6) Uani 1 1 d .
O23 O 0.5654(5) 0.7481(17) 0.4784(7) 0.134(4) Uani 1 1 d .
C24 C 0.7067(4) 0.1187(10) 0.8190(5) 0.047(2) Uani 1 1 d .
H24A H 0.7466 0.0873 0.8434 0.056 Uiso 1 1 calc R
H24B H 0.6812 0.0103 0.8245 0.056 Uiso 1 1 calc R
C25 C 0.7118(5) 0.1726(12) 0.7153(7) 0.063(3) Uani 1 1 d .
C26 C 0.6625(5) 0.1589(13) 0.6548(7) 0.068(3) Uani 1 1 d .
H26 H 0.6256 0.1120 0.6760 0.082 Uiso 1 1 calc R
C27 C 0.6710(7) 0.2223(16) 0.5545(8) 0.096(4) Uani 1 1 d .
H27 H 0.6396 0.2130 0.5101 0.115 Uiso 1 1 calc R
C28 C 0.7269(7) 0.2961(18) 0.5274(8) 0.088(4) Uani 1 1 d .
H28 H 0.7329 0.3351 0.4644 0.106 Uiso 1 1 calc R
C29 C 0.7694(6) 0.3103(16) 0.5877(9) 0.087(4) Uani 1 1 d .
H29 H 0.8050 0.3665 0.5669 0.105 Uiso 1 1 calc R
C30 C 0.7678(5) 0.2500(14) 0.6817(8) 0.075(3) Uani 1 1 d .
H30 H 0.8016 0.2591 0.7215 0.090 Uiso 1 1 calc R
O31 O 0.6687(3) 0.0434(8) 1.0031(4) 0.0643(18) Uani 1 1 d .

loop_
_atom_site_aniso_label
_atom_site_aniso_U_11
_atom_site_aniso_U_22
_atom_site_aniso_U_33
_atom_site_aniso_U_23
_atom_site_aniso_U_13
_atom_site_aniso_U_12
N1 0.126(7) 0.025(4) 0.053(5) 0.005(4) -0.012(5) 0.014(4)
C2 0.078(6) 0.029(5) 0.047(6) 0.000(4) -0.008(5) -0.006(5)
N3 0.069(5) 0.027(4) 0.061(5) 0.004(4) -0.009(4) -0.002(4)
C4 0.061(5) 0.022(4) 0.048(5) -0.003(4) -0.003(4) -0.005(4)
C5 0.062(5) 0.045(7) 0.044(6) 0.003(5) -0.022(4) -0.001(4)
C6 0.060(6) 0.049(7) 0.045(6) -0.002(5) -0.004(4) 0.013(5)
N7 0.056(4) 0.068(6) 0.048(5) 0.001(5) -0.006(4) 0.008(4)
C8 0.090(7) 0.061(7) 0.059(7) 0.017(6) -0.002(6) 0.003(6)
C9 0.109(8) 0.109(10) 0.053(7) 0.040(7) 0.020(6) 0.022(7)
C10 0.108(9) 0.168(16) 0.050(7) -0.020(10) -0.003(6) 0.037(10)
C11 0.095(8) 0.107(11) 0.065(9) 0.025(7) -0.001(7) 0.023(7)
C12 0.055(5) 0.087(9) 0.045(6) -0.024(7) -0.002(5) 0.010(6)
N13 0.095(6) 0.048(5) 0.054(5) -0.001(5) 0.005(5) 0.002(4)
C14 0.075(6) 0.035(7) 0.055(6) -0.017(6) -0.014(5) 0.006(5)
C15 0.068(6) 0.024(4) 0.056(6) -0.002(4) 0.002(5) -0.010(4)
C16 0.060(5) 0.048(6) 0.063(7) -0.001(5) 0.008(5) 0.003(5)
C17 0.078(7) 0.047(6) 0.061(6) 0.011(5) -0.011(5) 0.015(5)
C18 0.075(7) 0.059(6) 0.061(8) -0.002(5) -0.039(6) 0.001(5)
C19 0.075(7) 0.111(9) 0.053(7) -0.001(6) -0.003(6) -0.004(6)
C20 0.083(7) 0.072(7) 0.047(6) 0.007(5) 0.016(6) -0.016(6)
N21 0.094(8) 0.118(9) 0.091(9) 0.007(7) -0.009(7) -0.002(6)
O22 0.105(7) 0.339(19) 0.122(8) 0.086(10) -0.032(6) -0.007(10)
O23 0.147(8) 0.190(10) 0.067(6) 0.018(6) -0.024(5) 0.025(7)
C24 0.081(6) 0.021(5) 0.038(5) -0.006(4) -0.004(4) 0.004(4)
C25 0.090(7) 0.031(5) 0.068(7) -0.018(5) -0.001(6) 0.007(5)
C26 0.086(7) 0.050(6) 0.069(7) -0.003(5) -0.016(6) 0.005(5)
C27 0.142(11) 0.089(8) 0.056(8) -0.036(6) -0.042(8) 0.038(8)
C28 0.114(10) 0.092(9) 0.058(8) -0.010(7) 0.030(7) -0.003(8)
C29 0.098(9) 0.088(9) 0.076(9) -0.020(8) 0.013(7) -0.007(7)
C30 0.111(9) 0.053(6) 0.060(8) 0.005(5) 0.009(6) 0.017(6)
O31 0.105(5) 0.027(4) 0.061(4) 0.008(3) -0.001(3) 0.004(3)

loop_
_atom_type_symbol
_atom_type_description
_atom_type_scat_dispersion_real
_atom_type_scat_dispersion_imag
_atom_type_scat_source
C C 0.0033 0.0016 'International Tables Vol C Tables 4.2.6.8 and 6.1.1.4'
H H 0.0000 0.0000 'International Tables Vol C Tables 4.2.6.8 and 6.1.1.4'
N N 0.0061 0.0033 'International Tables Vol C Tables 4.2.6.8 and 6.1.1.4'
O O 0.0106 0.0060 'International Tables Vol C Tables 4.2.6.8 and 6.1.1.4'
Cl Cl 0.1484 0.1585 'International Tables Vol C Tables 4.2.6.8 and 6.1.1.4'

loop_
_geom_angle_atom_site_label_1
_geom_angle_atom_site_label_2
_geom_angle_atom_site_label_3
_geom_angle
C14 N1 C2 128.2(7)
C14 N1 H1 115(3)
C2 N1 H1 108(4)
N3 C2 N1 114.9(7)
N3 C2 C15 111.7(7)
N1 C2 C15 111.4(7)
N3 C2 H2 106.1
N1 C2 H2 106.1
C15 C2 H2 106.1
C2 N3 C4 117.9(6)
C2 N3 H3 115(6)
C4 N3 H3 122(6)
N3 C4 C24 110.8(6)
N3 C4 C5 111.3(6)
C24 C4 C5 111.4(6)
N3 C4 H4 107.7
C24 C4 H4 107.7
C5 C4 H4 107.7
O31 C5 C6 123.1(8)
O31 C5 C4 119.6(7)
C6 C5 C4 117.2(7)
C5 C6 C14 132.4(9)
C5 C6 N7 123.0(8)
C14 C6 N7 104.3(7)
C8 N7 C12 123.3(8)
C8 N7 C6 131.8(8)
C12 N7 C6 104.6(8)
C9 C8 N7 119.3(10)
C9 C8 H8 120.4
N7 C8 H8 120.4
C8 C9 C10 118.1(11)
C8 C9 H9 121.0
C10 C9 H9 121.0
C11 C10 C9 124.5(12)
C11 C10 H10 117.8
C9 C10 H10 117.8
C10 C11 C12 116.1(13)
C10 C11 H11 121.9
C12 C11 H11 121.9
N13 C12 N7 114.9(7)
N13 C12 C11 126.6(11)
N7 C12 C11 118.5(11)
C12 N13 C14 105.7(8)
N1 C14 N13 118.6(8)
N1 C14 C6 130.9(8)
N13 C14 C6 110.5(9)
C20 C15 C16 116.6(8)
C20 C15 C2 124.0(8)
C16 C15 C2 119.4(8)
C17 C16 C15 122.4(8)
C17 C16 H16 118.8
C15 C16 H16 118.8
C16 C17 C18 118.0(9)
C16 C17 H17 121.0
C18 C17 H17 121.0
C19 C18 C17 122.7(8)
C19 C18 N21 121.1(10)
C17 C18 N21 116.2(10)
C18 C19 C20 115.7(9)
C18 C19 H19 122.1
C20 C19 H19 122.1
C15 C20 C19 124.5(9)
C15 C20 H20 117.8
C19 C20 H20 117.8
O23 N21 O22 123.2(11)
O23 N21 C18 120.7(10)
O22 N21 C18 115.8(11)
C25 C24 C4 111.5(7)
C25 C24 H24A 109.3
C4 C24 H24A 109.3
C25 C24 H24B 109.3
C4 C24 H24B 109.3
H24A C24 H24B 108.0
C26 C25 C30 120.5(9)
C26 C25 C24 120.7(9)
C30 C25 C24 118.7(9)
C25 C26 C27 117.0(10)
C25 C26 H26 121.5
C27 C26 H26 121.5
C28 C27 C26 119.0(10)
C28 C27 H27 120.5
C26 C27 H27 120.5
C29 C28 C27 120.5(11)
C29 C28 H28 119.7
C27 C28 H28 119.7
C28 C29 C30 125.9(12)
C28 C29 H29 117.1
C30 C29 H29 117.1
C29 C30 C25 117.0(10)
C29 C30 H30 121.5
C25 C30 H30 121.5

loop_
_geom_bond_atom_site_label_1
_geom_bond_atom_site_label_2
_geom_bond_distance
N1 C14 1.323(12)
N1 C2 1.464(11)
N1 H1 0.89(2)
C2 N3 1.431(10)
C2 C15 1.500(12)
C2 H2 0.9800
N3 C4 1.474(10)
N3 H3 0.88(2)
C4 C24 1.527(11)
C4 C5 1.538(11)
C4 H4 0.9800
C5 O31 1.248(10)
C5 C6 1.413(12)
C6 C14 1.428(13)
C6 N7 1.431(11)
N7 C8 1.376(11)
N7 C12 1.380(11)
C8 C9 1.283(13)
C8 H8 0.9300
C9 C10 1.521(18)
C9 H9 0.9300
C10 C11 1.252(17)
C10 H10 0.9300
C11 C12 1.465(14)
C11 H11 0.9300
C12 N13 1.304(12)
N13 C14 1.369(10)
C15 C20 1.331(12)
C15 C16 1.392(12)
C16 C17 1.344(12)
C16 H16 0.9300
C17 C18 1.388(13)
C17 H17 0.9300
C18 C19 1.348(12)
C18 N21 1.430(13)
C19 C20 1.402(13)
C19 H19 0.9300
C20 H20 0.9300
N21 O23 1.210(11)
N21 O22 1.232(12)
C24 C25 1.497(12)
C24 H24A 0.9700
C24 H24B 0.9700
C25 C26 1.378(13)
C25 C30 1.435(14)
C26 C27 1.481(14)
C26 H26 0.9300
C27 C28 1.394(16)
C27 H27 0.9300
C28 C29 1.262(15)
C28 H28 0.9300
C29 C30 1.378(14)
C29 H29 0.9300
C30 H30 0.9300

loop_
_geom_torsion_atom_site_label_1
_geom_torsion_atom_site_label_2
_geom_torsion_atom_site_label_3
_geom_torsion_atom_site_label_4
_geom_torsion
C14 N1 C2 N3 -14.4(13)
C14 N1 C2 C15 113.8(9)
N1 C2 N3 C4 67.4(9)
C15 C2 N3 C4 -60.7(9)
C2 N3 C4 C24 146.5(7)
C2 N3 C4 C5 -89.0(9)
N3 C4 C5 O31 -137.7(8)
C24 C4 C5 O31 -13.5(10)
N3 C4 C5 C6 45.1(9)
C24 C4 C5 C6 169.2(7)
O31 C5 C6 C14 -178.1(9)
C4 C5 C6 C14 -0.9(13)
O31 C5 C6 N7 -5.5(12)
C4 C5 C6 N7 171.6(6)
C5 C6 N7 C8 1.7(13)
C14 C6 N7 C8 176.0(9)
C5 C6 N7 C12 -172.2(7)
C14 C6 N7 C12 2.2(8)
C12 N7 C8 C9 0.5(14)
C6 N7 C8 C9 -172.4(8)
N7 C8 C9 C10 -2.6(15)
C8 C9 C10 C11 5.8(19)
C9 C10 C11 C12 -5.8(19)
C8 N7 C12 N13 -177.7(8)
C6 N7 C12 N13 -3.2(10)
C8 N7 C12 C11 -0.5(12)
C6 N7 C12 C11 174.0(8)
C10 C11 C12 N13 -179.9(11)
C10 C11 C12 N7 3.2(15)
N7 C12 N13 C14 2.7(10)
C11 C12 N13 C14 -174.2(9)
C2 N1 C14 N13 173.6(8)
C2 N1 C14 C6 -3.9(16)
C12 N13 C14 N1 -179.2(8)
C12 N13 C14 C6 -1.1(10)
C5 C6 C14 N1 -9.4(16)
N7 C6 C14 N1 177.0(8)
C5 C6 C14 N13 172.8(8)
N7 C6 C14 N13 -0.7(9)
N3 C2 C15 C20 117.2(10)
N1 C2 C15 C20 -12.7(11)
N3 C2 C15 C16 -62.6(9)
N1 C2 C15 C16 167.4(7)
C20 C15 C16 C17 0.3(12)
C2 C15 C16 C17 -179.9(8)
C15 C16 C17 C18 -0.5(13)
C16 C17 C18 C19 -0.7(15)
C16 C17 C18 N21 179.7(9)
C17 C18 C19 C20 1.9(16)
N21 C18 C19 C20 -178.5(10)
C16 C15 C20 C19 1.1(15)
C2 C15 C20 C19 -178.8(9)
C18 C19 C20 C15 -2.1(16)
C19 C18 N21 O23 173.8(12)
C17 C18 N21 O23 -6.6(16)
C19 C18 N21 O22 -1.3(17)
C17 C18 N21 O22 178.3(12)
N3 C4 C24 C25 -62.4(9)
C5 C4 C24 C25 173.2(7)
C4 C24 C25 C26 -82.7(9)
C4 C24 C25 C30 93.3(10)
C30 C25 C26 C27 1.7(13)
C24 C25 C26 C27 177.6(8)
C25 C26 C27 C28 -1.7(14)
C26 C27 C28 C29 -0.7(17)
C27 C28 C29 C30 3(2)
C28 C29 C30 C25 -3.4(18)
C26 C25 C30 C29 0.6(13)
C24 C25 C30 C29 -175.4(8)

loop_
_platon_squeeze_void_nr
_platon_squeeze_void_average_x
_platon_squeeze_void_average_y
_platon_squeeze_void_average_z
_platon_squeeze_void_volume
_platon_squeeze_void_count_electrons
_platon_squeeze_void_content
1 0.000 -0.046 -0.009 136 27 ' '
2 0.500 -0.018 0.009 136 27 ' '
